data_4311990
loop_
_publ_author_name
'Yan-Dan Chen'
'Li-Yi Zhang'
'Lin-Xi Shi'
'Zhong-Ning Chen'

_publ_section_title
;
 Syntheses, Characterization, and Luminescence of PtII-MI (M = Cu, Ag, Au)
 Heterometallic Complexes by Incorporating Pt(diimine)(dithiolate) with
 [M2(dppm)2]2+ (dppm = Bis(diphenylphosphino)methane)
;
_journal_name_full 'Inorganic Chemistry'
_journal_page_first 7493
_journal_page_last 7501
_journal_paper_doi 10.1021/ic049104r
_journal_volume 43
_journal_year 2004
_chemical_formula_sum 'C31 H37 Ag Cl0 F6 O1.5 P2 Pt S2 Sb'
_chemical_formula_weight 1098.38
_chemical_name_systematic
;
 ?
;
_space_group_IT_number 14
_symmetry_cell_setting monoclinic
_symmetry_space_group_name_Hall '-P 2yn'
_symmetry_space_group_name_H-M 'P 1 21/n 1'
_atom_sites_solution_hydrogens geom
_atom_sites_solution_primary direct
_atom_sites_solution_secondary difmap
_audit_creation_method SHELXL-97
_cell_angle_alpha 90.00
_cell_angle_beta 94.2270(10)
_cell_angle_gamma 90.00
_cell_formula_units_Z 4
_cell_length_a 12.7116(5)
_cell_length_b 18.9579(7)
_cell_length_c 16.2170(7)
_cell_measurement_reflns_used 5237
_cell_measurement_temperature 293(2)
_cell_measurement_theta_max 25.01
_cell_measurement_theta_min 1.66
_cell_volume 3897.4(3)
_computing_cell_refinement 'Siemens SMART & SAINT'
_computing_data_collection 'Siemens SMART'
_computing_data_reduction 'Siemens XPREP'
_computing_structure_refinement 'Siemens SHELXTL'
_computing_structure_solution 'Siemens SHELXTL'
_diffrn_ambient_temperature 293(2)
_diffrn_measured_fraction_theta_full 0.983
_diffrn_measured_fraction_theta_max 0.983
_diffrn_measurement_device_type 'Siemens SMART CCD'
_diffrn_radiation_monochromator graphite
_diffrn_radiation_source 'fine-focus sealed tube'
_diffrn_radiation_type MoK\a
_diffrn_radiation_wavelength 0.71073
_diffrn_reflns_av_R_equivalents 0.0370
_diffrn_reflns_av_sigmaI/netI 0.0502
_diffrn_reflns_limit_h_max 13
_diffrn_reflns_limit_h_min -15
_diffrn_reflns_limit_k_max 15
_diffrn_reflns_limit_k_min -22
_diffrn_reflns_limit_l_max 19
_diffrn_reflns_limit_l_min -12
_diffrn_reflns_number 11144
_diffrn_reflns_theta_full 25.01
_diffrn_reflns_theta_max 25.01
_diffrn_reflns_theta_min 1.66
_diffrn_standards_decay_% 0
_diffrn_standards_interval_count 0
_diffrn_standards_interval_time .
_diffrn_standards_number 0
_exptl_absorpt_coefficient_mu 5.009
_exptl_absorpt_correction_T_max 1.0000
_exptl_absorpt_correction_T_min .5770
_exptl_absorpt_correction_type empirical
_exptl_absorpt_process_details 'SADABS (Sheldrick, 1996)'
_exptl_crystal_colour colorless
_exptl_crystal_density_diffrn 1.872
_exptl_crystal_density_method 'not measured'
_exptl_crystal_description prism
_exptl_crystal_F_000 2108
_exptl_crystal_size_max .41
_exptl_crystal_size_mid .30
_exptl_crystal_size_min .27
_refine_diff_density_max 2.049
_refine_diff_density_min -1.638
_refine_diff_density_rms 0.201
_refine_ls_extinction_method none
_refine_ls_goodness_of_fit_ref 1.207
_refine_ls_hydrogen_treatment mixed
_refine_ls_matrix_type full
_refine_ls_number_parameters 385
_refine_ls_number_reflns 6759
_refine_ls_number_restraints 4
_refine_ls_restrained_S_all 1.207
_refine_ls_R_factor_all 0.1040
_refine_ls_R_factor_gt 0.0721
_refine_ls_shift/su_max 0.001
_refine_ls_shift/su_mean 0.000
_refine_ls_structure_factor_coef Fsqd
_refine_ls_weighting_details 'calc w=1/[\s^2^(Fo^2^)+(0.0570P)^2^+54.2445P] where P=(Fo^2^+2Fc^2^)/3'
_refine_ls_weighting_scheme calc
_refine_ls_wR_factor_gt 0.1585
_refine_ls_wR_factor_ref 0.1844
_reflns_number_gt 5112
_reflns_number_total 6759
_reflns_threshold_expression >2sigma(I)
_cod_data_source_file ic049104rsi20040708_085850_2.cif
_cod_data_source_block 2(Compound17)
_cod_depositor_comments
;
The following automatic conversions were performed:
'_symmetry_cell_setting' value 'Monoclinic' changed to 'monoclinic'
according to '/home/saulius/struct/CIF-dictionaries/cif_core.dic'
dictionary named 'cif_core.dic' version 2.4.1 from 2010-06-29.

Automatic conversion script
Id: cif_fix_enum 1527 2010-12-29 10:47:43Z saulius 
;
_cod_original_formula_sum 'C31 H37 Ag Cl0 F6 O1.50 P2 Pt S2 Sb'
_cod_database_code 4311990

loop_
_symmetry_equiv_pos_as_xyz
'x, y, z'
'-x+1/2, y+1/2, -z+1/2'
'-x, -y, -z'
'x-1/2, -y-1/2, z-1/2'

loop_
_atom_site_label
_atom_site_type_symbol
_atom_site_fract_x
_atom_site_fract_y
_atom_site_fract_z
_atom_site_U_iso_or_equiv
_atom_site_adp_type
_atom_site_occupancy
_atom_site_symmetry_multiplicity
_atom_site_calc_flag
_atom_site_refinement_flags
_atom_site_disorder_assembly
_atom_site_disorder_group
Pt Pt 0.41478(4) 0.06817(3) 0.62013(3) 0.04255(18) Uani 1 1 d . . .
Ag Ag 0.50426(11) 0.07194(6) 0.44469(8) 0.0630(3) Uani 1 1 d . . .
Sb Sb 0.49698(10) 0.39571(7) 0.19903(9) 0.0800(4) Uani 1 1 d . . .
S1 S 0.3311(3) -0.0419(2) 0.6134(3) 0.0620(10) Uani 1 1 d . . .
S2 S 0.3313(3) 0.0959(2) 0.4907(2) 0.0623(10) Uani 1 1 d . . .
P1 P 0.5065(3) 0.16946(18) 0.6448(2) 0.0460(8) Uani 1 1 d . . .
P2 P 0.5059(3) 0.05533(19) 0.7446(2) 0.0484(9) Uani 1 1 d . . .
F1 F 0.3622(14) 0.3780(18) 0.2187(17) 0.289(17) Uani 1 1 d . . .
F2 F 0.462(3) 0.4848(12) 0.184(2) 0.36(2) Uani 1 1 d . . .
F3 F 0.524(2) 0.4187(19) 0.3047(14) 0.281(16) Uani 1 1 d . . .
F4 F 0.6314(14) 0.4110(17) 0.1717(15) 0.262(15) Uani 1 1 d . . .
F5 F 0.535(3) 0.3117(12) 0.221(3) 0.36(2) Uani 1 1 d . . .
F6 F 0.4681(19) 0.377(2) 0.0954(14) 0.33(2) Uani 1 1 d . . .
O01 O 0.679(3) 0.224(2) 0.923(2) 0.287(17) Uiso 1 1 d D . .
O02 O 1.045(4) 0.038(3) 1.032(3) 0.20(2) Uiso 0.50 1 d P . .
C1 C 0.5887(13) 0.1351(8) 0.7361(10) 0.063(4) Uani 1 1 d . . .
H1A H 0.6605 0.1243 0.7238 0.076 Uiso 1 1 calc R . .
H1B H 0.5884 0.1657 0.7840 0.076 Uiso 1 1 calc R . .
C01 C 0.738(3) 0.181(2) 0.977(3) 0.209(17) Uiso 1 1 d D . .
H01A H 0.6882 0.1591 1.0125 0.251 Uiso 1 1 calc R . .
H01B H 0.7823 0.2116 1.0125 0.251 Uiso 1 1 calc R . .
C2 C 0.2301(16) -0.0293(12) 0.5289(16) 0.106(8) Uani 1 1 d . . .
H2A H 0.2091 -0.0752 0.5072 0.127 Uiso 1 1 calc R . .
H2B H 0.1689 -0.0081 0.5513 0.127 Uiso 1 1 calc R . .
C02 C 0.808(5) 0.122(3) 0.949(4) 0.34(3) Uiso 1 1 d D . .
H02A H 0.8406 0.0979 0.9971 0.509 Uiso 1 1 calc R . .
H02B H 0.8623 0.1413 0.9178 0.509 Uiso 1 1 calc R . .
H02C H 0.7669 0.0887 0.9160 0.509 Uiso 1 1 calc R . .
C3 C 0.2598(18) 0.0130(15) 0.4628(13) 0.114(9) Uani 1 1 d . . .
H3A H 0.1965 0.0250 0.4286 0.137 Uiso 1 1 calc R . .
H3B H 0.3038 -0.0152 0.4292 0.137 Uiso 1 1 calc R . .
C03 C 0.608(3) 0.257(2) 0.974(2) 0.25(2) Uiso 1 1 d D . .
H03A H 0.6435 0.2886 1.0145 0.296 Uiso 1 1 calc R . .
H03B H 0.5653 0.2236 1.0019 0.296 Uiso 1 1 calc R . .
C04 C 0.543(2) 0.2981(16) 0.9071(18) 0.144(10) Uiso 1 1 d D . .
H04A H 0.4889 0.3247 0.9317 0.217 Uiso 1 1 calc R . .
H04B H 0.5104 0.2655 0.8676 0.217 Uiso 1 1 calc R . .
H04C H 0.5879 0.3296 0.8798 0.217 Uiso 1 1 calc R . .
C11 C 0.4296(13) 0.2446(8) 0.6801(10) 0.063(4) Uani 1 1 d . . .
C12 C 0.4747(16) 0.3105(9) 0.6851(15) 0.101(8) Uani 1 1 d . . .
H12A H 0.5444 0.3172 0.6729 0.121 Uiso 1 1 calc R . .
C13 C 0.414(3) 0.3667(12) 0.7086(18) 0.134(10) Uani 1 1 d . . .
H13A H 0.4428 0.4118 0.7091 0.160 Uiso 1 1 calc R . .
C14 C 0.317(2) 0.3582(12) 0.7304(16) 0.121(10) Uani 1 1 d . . .
H14A H 0.2802 0.3959 0.7510 0.145 Uiso 1 1 calc R . .
C15 C 0.2720(18) 0.2936(12) 0.7223(15) 0.108(8) Uani 1 1 d . . .
H15A H 0.2020 0.2879 0.7340 0.130 Uiso 1 1 calc R . .
C16 C 0.3281(15) 0.2361(9) 0.6968(11) 0.075(5) Uani 1 1 d . . .
H16A H 0.2962 0.1921 0.6913 0.090 Uiso 1 1 calc R . .
C21 C 0.5885(13) 0.2048(7) 0.5684(9) 0.053(4) Uani 1 1 d . . .
C22 C 0.5376(16) 0.2320(9) 0.4969(11) 0.074(5) Uani 1 1 d . . .
H22A H 0.4644 0.2346 0.4913 0.088 Uiso 1 1 calc R . .
C23 C 0.598(2) 0.2559(11) 0.4327(14) 0.107(8) Uani 1 1 d . . .
H23A H 0.5641 0.2723 0.3836 0.128 Uiso 1 1 calc R . .
C24 C 0.708(2) 0.2550(12) 0.4430(15) 0.104(8) Uani 1 1 d . . .
H24A H 0.7484 0.2736 0.4027 0.125 Uiso 1 1 calc R . .
C25 C 0.7552(18) 0.2256(12) 0.5146(16) 0.100(7) Uani 1 1 d . . .
H25A H 0.8284 0.2224 0.5209 0.120 Uiso 1 1 calc R . .
C26 C 0.6986(13) 0.2017(9) 0.5747(12) 0.071(5) Uani 1 1 d . . .
H26A H 0.7332 0.1825 0.6220 0.085 Uiso 1 1 calc R . .
C31 C 0.4355(13) 0.0640(8) 0.8372(9) 0.058(4) Uani 1 1 d . . .
C32 C 0.4891(19) 0.0774(11) 0.9125(10) 0.091(6) Uani 1 1 d . . .
H32A H 0.5620 0.0825 0.9172 0.110 Uiso 1 1 calc R . .
C33 C 0.430(3) 0.0831(14) 0.9818(14) 0.117(9) Uani 1 1 d . . .
H33A H 0.4651 0.0941 1.0324 0.141 Uiso 1 1 calc R . .
C34 C 0.325(3) 0.0733(14) 0.9787(15) 0.111(8) Uani 1 1 d . . .
H34A H 0.2884 0.0750 1.0264 0.134 Uiso 1 1 calc R . .
C35 C 0.273(2) 0.0609(13) 0.9038(15) 0.108(8) Uani 1 1 d . . .
H35A H 0.2000 0.0551 0.9006 0.130 Uiso 1 1 calc R . .
C36 C 0.3276(17) 0.0565(10) 0.8292(14) 0.089(6) Uani 1 1 d . . .
H36A H 0.2916 0.0490 0.7779 0.106 Uiso 1 1 calc R . .
C41 C 0.5857(14) -0.0232(8) 0.7622(10) 0.062(4) Uani 1 1 d . . .
C42 C 0.6939(16) -0.0230(11) 0.7573(13) 0.090(6) Uani 1 1 d . . .
H42A H 0.7300 0.0190 0.7504 0.108 Uiso 1 1 calc R . .
C43 C 0.747(2) -0.0868(12) 0.7628(18) 0.117(9) Uani 1 1 d . . .
H43A H 0.8201 -0.0871 0.7598 0.140 Uiso 1 1 calc R . .
C44 C 0.697(3) -0.1481(13) 0.7725(17) 0.125(10) Uani 1 1 d . . .
H44A H 0.7357 -0.1898 0.7753 0.150 Uiso 1 1 calc R . .
C45 C 0.591(2) -0.1506(10) 0.7783(15) 0.109(8) Uani 1 1 d . . .
H45A H 0.5565 -0.1932 0.7859 0.131 Uiso 1 1 calc R . .
C46 C 0.5346(17) -0.0869(9) 0.7724(12) 0.078(5) Uani 1 1 d . . .
H46A H 0.4618 -0.0873 0.7753 0.094 Uiso 1 1 calc R . .

loop_
_atom_site_aniso_label
_atom_site_aniso_U_11
_atom_site_aniso_U_22
_atom_site_aniso_U_33
_atom_site_aniso_U_23
_atom_site_aniso_U_13
_atom_site_aniso_U_12
Pt 0.0451(3) 0.0347(3) 0.0477(3) -0.0071(2) 0.0024(2) -0.0015(2)
Ag 0.0724(8) 0.0501(7) 0.0677(7) -0.0055(6) 0.0142(6) 0.0065(6)
Sb 0.0616(7) 0.0702(8) 0.1057(10) 0.0145(7) -0.0097(7) 0.0024(6)
S1 0.063(2) 0.047(2) 0.077(3) -0.0139(19) 0.016(2) -0.0185(18)
S2 0.054(2) 0.076(3) 0.055(2) -0.0046(19) -0.0077(18) 0.008(2)
P1 0.050(2) 0.0316(17) 0.055(2) -0.0064(15) -0.0014(16) -0.0011(15)
P2 0.062(2) 0.042(2) 0.0398(18) -0.0013(15) -0.0023(16) -0.0027(17)
F1 0.091(12) 0.45(4) 0.33(3) -0.20(3) 0.077(16) -0.105(19)
F2 0.48(6) 0.105(17) 0.48(5) 0.00(2) -0.01(4) 0.05(3)
F3 0.24(3) 0.45(5) 0.149(19) -0.04(2) -0.002(18) -0.06(3)
F4 0.099(12) 0.43(4) 0.25(2) 0.13(3) -0.004(14) -0.081(19)
F5 0.45(5) 0.107(16) 0.55(6) 0.14(3) 0.18(4) 0.08(2)
F6 0.18(2) 0.65(7) 0.148(18) -0.16(3) 0.014(15) -0.02(3)
C1 0.067(10) 0.052(9) 0.068(10) -0.004(7) -0.012(8) -0.016(8)
C2 0.074(13) 0.085(15) 0.15(2) -0.031(15) -0.031(14) -0.025(12)
C3 0.097(16) 0.16(2) 0.084(15) -0.003(15) -0.027(12) -0.052(17)
C11 0.073(11) 0.049(9) 0.066(10) -0.028(8) 0.004(8) -0.006(8)
C12 0.076(13) 0.050(10) 0.18(2) -0.047(13) 0.025(14) 0.006(9)
C13 0.18(3) 0.067(14) 0.16(3) -0.060(15) 0.05(2) 0.001(16)
C14 0.17(3) 0.063(14) 0.14(2) -0.031(13) 0.071(19) 0.048(16)
C15 0.091(15) 0.086(16) 0.15(2) -0.005(15) 0.044(14) 0.045(13)
C16 0.083(13) 0.052(10) 0.094(13) 0.004(9) 0.037(10) 0.001(9)
C21 0.076(10) 0.031(7) 0.053(8) 0.001(6) 0.014(7) 0.003(7)
C22 0.102(14) 0.053(10) 0.069(11) 0.011(8) 0.025(10) 0.000(9)
C23 0.16(2) 0.071(14) 0.087(15) 0.031(11) 0.003(16) -0.006(15)
C24 0.14(2) 0.078(15) 0.101(18) 0.008(12) 0.052(17) -0.013(15)
C25 0.083(14) 0.097(16) 0.123(19) 0.004(14) 0.031(14) -0.018(12)
C26 0.061(10) 0.058(10) 0.096(13) -0.002(9) 0.027(9) -0.010(8)
C31 0.074(11) 0.052(9) 0.050(8) -0.002(7) 0.018(7) 0.010(8)
C32 0.115(16) 0.116(17) 0.043(9) -0.009(10) 0.001(10) -0.002(13)
C33 0.17(3) 0.11(2) 0.063(14) 0.000(12) -0.008(16) -0.001(19)
C34 0.15(2) 0.12(2) 0.069(15) 0.003(13) 0.031(16) 0.012(19)
C35 0.114(18) 0.120(19) 0.096(17) 0.014(14) 0.041(15) 0.037(15)
C36 0.082(14) 0.088(14) 0.099(15) -0.020(11) 0.025(11) 0.011(11)
C41 0.075(11) 0.049(9) 0.061(10) 0.001(7) -0.004(8) 0.009(8)
C42 0.081(14) 0.083(14) 0.105(15) 0.021(12) 0.000(11) 0.027(11)
C43 0.091(16) 0.079(16) 0.18(3) 0.038(16) 0.003(16) 0.023(13)
C44 0.15(3) 0.075(16) 0.15(2) 0.030(15) 0.00(2) 0.059(18)
C45 0.15(2) 0.043(11) 0.13(2) 0.017(11) 0.008(18) 0.007(13)
C46 0.097(14) 0.050(10) 0.088(13) 0.011(9) 0.010(11) 0.004(9)

loop_
_atom_type_symbol
_atom_type_description
_atom_type_scat_dispersion_real
_atom_type_scat_dispersion_imag
_atom_type_scat_source
C C 0.0033 0.0016 'International Tables Vol C Tables 4.2.6.8 and 6.1.1.4'
H H 0.0000 0.0000 'International Tables Vol C Tables 4.2.6.8 and 6.1.1.4'
F F 0.0171 0.0103 'International Tables Vol C Tables 4.2.6.8 and 6.1.1.4'
P P 0.1023 0.0942 'International Tables Vol C Tables 4.2.6.8 and 6.1.1.4'
S S 0.1246 0.1234 'International Tables Vol C Tables 4.2.6.8 and 6.1.1.4'
Cl Cl 0.1484 0.1585 'International Tables Vol C Tables 4.2.6.8 and 6.1.1.4'
Ag Ag -0.8971 1.1015 'International Tables Vol C Tables 4.2.6.8 and 6.1.1.4'
Sb Sb -0.5866 1.5461 'International Tables Vol C Tables 4.2.6.8 and 6.1.1.4'
Pt Pt -1.7033 8.3905 'International Tables Vol C Tables 4.2.6.8 and 6.1.1.4'
O O 0.0106 0.0060 'International Tables Vol C Tables 4.2.6.8 and 6.1.1.4'

loop_
_geom_angle_atom_site_label_1
_geom_angle_atom_site_label_2
_geom_angle_atom_site_label_3
_geom_angle
_geom_angle_site_symmetry_1
_geom_angle_site_symmetry_3
_geom_angle_publ_flag
P2 Pt P1 73.21(13) . . ?
P2 Pt S1 98.44(15) . . ?
P1 Pt S1 171.64(15) . . ?
P2 Pt S2 172.51(15) . . ?
P1 Pt S2 99.30(15) . . ?
S1 Pt S2 89.05(16) . . ?
P2 Pt Ag 92.86(10) . 3_656 ?
P1 Pt Ag 127.87(10) . 3_656 ?
S1 Pt Ag 51.21(11) . 3_656 ?
S2 Pt Ag 91.62(11) . 3_656 ?
P2 Pt Ag 127.87(11) . . ?
P1 Pt Ag 85.69(10) . . ?
S1 Pt Ag 99.86(11) . . ?
S2 Pt Ag 49.71(11) . . ?
Ag Pt Ag 63.61(4) 3_656 . ?
S2 Ag S1 174.21(15) . 3_656 ?
S2 Ag Pt 127.24(12) . 3_656 ?
S1 Ag Pt 48.83(9) 3_656 3_656 ?
S2 Ag Pt 47.66(10) . . ?
S1 Ag Pt 136.61(12) 3_656 . ?
Pt Ag Pt 116.39(4) 3_656 . ?
S2 Ag Ag 85.39(12) . 3_656 ?
S1 Ag Ag 94.69(12) 3_656 3_656 ?
Pt Ag Ag 59.38(4) 3_656 3_656 ?
Pt Ag Ag 57.01(4) . 3_656 ?
F5 Sb F6 93(2) . . ?
F5 Sb F2 175(2) . . ?
F6 Sb F2 91.9(19) . . ?
F5 Sb F3 89.5(18) . . ?
F6 Sb F3 177.6(19) . . ?
F2 Sb F3 85.9(17) . . ?
F5 Sb F1 92.8(17) . . ?
F6 Sb F1 89.8(11) . . ?
F2 Sb F1 88.3(17) . . ?
F3 Sb F1 89.5(12) . . ?
F5 Sb F4 86.7(15) . . ?
F6 Sb F4 86.2(12) . . ?
F2 Sb F4 92.5(16) . . ?
F3 Sb F4 94.6(12) . . ?
F1 Sb F4 175.9(12) . . ?
C2 S1 Pt 102.1(7) . . ?
C2 S1 Ag 108.6(8) . 3_656 ?
Pt S1 Ag 79.95(12) . 3_656 ?
C3 S2 Pt 102.1(8) . . ?
C3 S2 Ag 101.9(9) . . ?
Pt S2 Ag 82.64(13) . . ?
C21 P1 C11 105.9(7) . . ?
C21 P1 C1 110.8(7) . . ?
C11 P1 C1 107.6(8) . . ?
C21 P1 Pt 120.6(5) . . ?
C11 P1 Pt 115.6(5) . . ?
C1 P1 Pt 95.4(5) . . ?
C31 P2 C41 104.4(7) . . ?
C31 P2 C1 107.8(8) . . ?
C41 P2 C1 111.6(8) . . ?
C31 P2 Pt 118.5(6) . . ?
C41 P2 Pt 118.2(5) . . ?
C1 P2 Pt 95.9(5) . . ?
C01 O01 C03 103(3) . . ?
P2 C1 P1 93.2(7) . . ?
P2 C1 H1A 113.1 . . ?
P1 C1 H1A 113.1 . . ?
P2 C1 H1B 113.1 . . ?
P1 C1 H1B 113.1 . . ?
H1A C1 H1B 110.5 . . ?
O01 C01 C02 123(4) . . ?
O01 C01 H01A 106.5 . . ?
C02 C01 H01A 106.5 . . ?
O01 C01 H01B 106.5 . . ?
C02 C01 H01B 106.5 . . ?
H01A C01 H01B 106.5 . . ?
C3 C2 S1 115.7(15) . . ?
C3 C2 H2A 108.4 . . ?
S1 C2 H2A 108.4 . . ?
C3 C2 H2B 108.4 . . ?
S1 C2 H2B 108.4 . . ?
H2A C2 H2B 107.4 . . ?
C01 C02 H02A 109.5 . . ?
C01 C02 H02B 109.5 . . ?
H02A C02 H02B 109.5 . . ?
C01 C02 H02C 109.5 . . ?
H02A C02 H02C 109.5 . . ?
H02B C02 H02C 109.5 . . ?
C2 C3 S2 116.7(15) . . ?
C2 C3 H3A 108.1 . . ?
S2 C3 H3A 108.1 . . ?
C2 C3 H3B 108.1 . . ?
S2 C3 H3B 108.1 . . ?
H3A C3 H3B 107.3 . . ?
O01 C03 C04 98(3) . . ?
O01 C03 H03A 112.2 . . ?
C04 C03 H03A 112.2 . . ?
O01 C03 H03B 112.2 . . ?
C04 C03 H03B 112.2 . . ?
H03A C03 H03B 109.8 . . ?
C03 C04 H04A 109.5 . . ?
C03 C04 H04B 109.5 . . ?
H04A C04 H04B 109.5 . . ?
C03 C04 H04C 109.5 . . ?
H04A C04 H04C 109.5 . . ?
H04B C04 H04C 109.5 . . ?
C16 C11 C12 119.9(16) . . ?
C16 C11 P1 120.5(12) . . ?
C12 C11 P1 119.5(13) . . ?
C11 C12 C13 119(2) . . ?
C11 C12 H12A 120.7 . . ?
C13 C12 H12A 120.7 . . ?
C14 C13 C12 122(2) . . ?
C14 C13 H13A 119.0 . . ?
C12 C13 H13A 119.0 . . ?
C13 C14 C15 118.8(18) . . ?
C13 C14 H14A 120.6 . . ?
C15 C14 H14A 120.6 . . ?
C14 C15 C16 121(2) . . ?
C14 C15 H15A 119.4 . . ?
C16 C15 H15A 119.4 . . ?
C11 C16 C15 119.3(18) . . ?
C11 C16 H16A 120.4 . . ?
C15 C16 H16A 120.4 . . ?
C22 C21 C26 118.7(15) . . ?
C22 C21 P1 117.0(13) . . ?
C26 C21 P1 124.1(12) . . ?
C21 C22 C23 119(2) . . ?
C21 C22 H22A 120.3 . . ?
C23 C22 H22A 120.3 . . ?
C24 C23 C22 120(2) . . ?
C24 C23 H23A 120.0 . . ?
C22 C23 H23A 120.0 . . ?
C25 C24 C23 118(2) . . ?
C25 C24 H24A 120.8 . . ?
C23 C24 H24A 120.8 . . ?
C26 C25 C24 122(2) . . ?
C26 C25 H25A 119.2 . . ?
C24 C25 H25A 119.2 . . ?
C25 C26 C21 122(2) . . ?
C25 C26 H26A 119.1 . . ?
C21 C26 H26A 119.1 . . ?
C36 C31 C32 121.9(17) . . ?
C36 C31 P2 117.5(14) . . ?
C32 C31 P2 120.6(15) . . ?
C31 C32 C33 118(2) . . ?
C31 C32 H32A 121.1 . . ?
C33 C32 H32A 121.1 . . ?
C34 C33 C32 123(2) . . ?
C34 C33 H33A 118.3 . . ?
C32 C33 H33A 118.3 . . ?
C33 C34 C35 118(2) . . ?
C33 C34 H34A 120.9 . . ?
C35 C34 H34A 120.9 . . ?
C34 C35 C36 122(2) . . ?
C34 C35 H35A 119.1 . . ?
C36 C35 H35A 119.1 . . ?
C31 C36 C35 117(2) . . ?
C31 C36 H36A 121.5 . . ?
C35 C36 H36A 121.5 . . ?
C42 C41 C46 119.1(17) . . ?
C42 C41 P2 122.4(14) . . ?
C46 C41 P2 118.2(14) . . ?
C41 C42 C43 119(2) . . ?
C41 C42 H42A 120.7 . . ?
C43 C42 H42A 120.7 . . ?
C44 C43 C42 122(2) . . ?
C44 C43 H43A 119.1 . . ?
C42 C43 H43A 119.1 . . ?
C43 C44 C45 121(2) . . ?
C43 C44 H44A 119.3 . . ?
C45 C44 H44A 119.3 . . ?
C44 C45 C46 118(2) . . ?
C44 C45 H45A 121.1 . . ?
C46 C45 H45A 121.1 . . ?
C41 C46 C45 121(2) . . ?
C41 C46 H46A 119.4 . . ?
C45 C46 H46A 119.4 . . ?

loop_
_geom_bond_atom_site_label_1
_geom_bond_atom_site_label_2
_geom_bond_distance
_geom_bond_site_symmetry_2
_geom_bond_publ_flag
Pt P2 2.264(4) . ?
Pt P1 2.267(3) . ?
Pt S1 2.341(4) . ?
Pt S2 2.342(4) . ?
Pt Ag 3.0624(13) 3_656 ?
Pt Ag 3.1418(13) . ?
Ag S2 2.416(4) . ?
Ag S1 2.424(4) 3_656 ?
Ag Pt 3.0624(13) 3_656 ?
Ag Ag 3.271(2) 3_656 ?
Sb F5 1.70(2) . ?
Sb F6 1.73(2) . ?
Sb F2 1.76(2) . ?
Sb F3 1.78(2) . ?
Sb F1 1.797(16) . ?
Sb F4 1.820(18) . ?
S1 C2 1.82(2) . ?
S1 Ag 2.424(4) 3_656 ?
S2 C3 1.85(2) . ?
P1 C21 1.806(15) . ?
P1 C11 1.842(16) . ?
P1 C1 1.865(16) . ?
P2 C31 1.812(14) . ?
P2 C41 1.813(16) . ?
P2 C1 1.853(15) . ?
O01 C01 1.392(19) . ?
O01 C03 1.421(19) . ?
C1 H1A 0.9700 . ?
C1 H1B 0.9700 . ?
C01 C02 1.526(5) . ?
C01 H01A 0.9700 . ?
C01 H01B 0.9700 . ?
C2 C3 1.41(3) . ?
C2 H2A 0.9700 . ?
C2 H2B 0.9700 . ?
C02 H02A 0.9600 . ?
C02 H02B 0.9600 . ?
C02 H02C 0.9600 . ?
C3 H3A 0.9700 . ?
C3 H3B 0.9700 . ?
C03 C04 1.524(5) . ?
C03 H03A 0.9700 . ?
C03 H03B 0.9700 . ?
C04 H04A 0.9600 . ?
C04 H04B 0.9600 . ?
C04 H04C 0.9600 . ?
C11 C16 1.35(2) . ?
C11 C12 1.37(2) . ?
C12 C13 1.38(3) . ?
C12 H12A 0.9300 . ?
C13 C14 1.32(3) . ?
C13 H13A 0.9300 . ?
C14 C15 1.35(3) . ?
C14 H14A 0.9300 . ?
C15 C16 1.38(2) . ?
C15 H15A 0.9300 . ?
C16 H16A 0.9300 . ?
C21 C22 1.39(2) . ?
C21 C26 1.40(2) . ?
C22 C23 1.41(3) . ?
C22 H22A 0.9300 . ?
C23 C24 1.40(3) . ?
C23 H23A 0.9300 . ?
C24 C25 1.39(3) . ?
C24 H24A 0.9300 . ?
C25 C26 1.33(3) . ?
C25 H25A 0.9300 . ?
C26 H26A 0.9300 . ?
C31 C36 1.37(3) . ?
C31 C32 1.38(2) . ?
C32 C33 1.40(3) . ?
C32 H32A 0.9300 . ?
C33 C34 1.35(4) . ?
C33 H33A 0.9300 . ?
C34 C35 1.36(3) . ?
C34 H34A 0.9300 . ?
C35 C36 1.44(3) . ?
C35 H35A 0.9300 . ?
C36 H36A 0.9300 . ?
C41 C42 1.38(2) . ?
C41 C46 1.39(2) . ?
C42 C43 1.39(3) . ?
C42 H42A 0.9300 . ?
C43 C44 1.34(3) . ?
C43 H43A 0.9300 . ?
C44 C45 1.36(3) . ?
C44 H44A 0.9300 . ?
C45 C46 1.40(3) . ?
C45 H45A 0.9300 . ?
C46 H46A 0.9300 . ?
